data_1557657
loop_
_publ_author_name
'Zhou, Manman'
'Jin, Shan'
'Wei, Xiao'
'Yuan, Qianqin'
'Wang, Shuxin'
'Du, Yuanxin'
'Zhu, Manzhou'

_publ_section_title
;
 Reversible Cu--S Motif Transformation and Au4 Distortion via Thiol Ligand
 Exchange Engineering
;
_journal_issue 13
_journal_name_full 'The Journal of Physical Chemistry C'
_journal_page_first 7531
_journal_page_last 7538
_journal_paper_doi 10.1021/acs.jpcc.0c00204
_journal_volume 124
_journal_year 2020
_chemical_formula_moiety 'C86 H110 Au4 Cu5 P4 S6, C24 H20 B'
_chemical_formula_sum 'C110 H130 Au4 B Cu5 P4 S6'
_chemical_formula_weight 2884.75
_space_group_crystal_system monoclinic
_space_group_IT_number 15
_space_group_name_Hall '-C 2yc'
_space_group_name_H-M_alt 'C 1 2/c 1'
_atom_sites_solution_hydrogens geom
_atom_sites_solution_primary dual
_audit_creation_date 2019-12-02
_audit_creation_method
;
Olex2 1.2
(compiled 2018.05.29 svn.r3508 for OlexSys, GUI svn.r5506)
;
_cell_angle_alpha 90
_cell_angle_beta 108.3840(10)
_cell_angle_gamma 90
_cell_formula_units_Z 4
_cell_length_a 24.3967(5)
_cell_length_b 24.7700(5)
_cell_length_c 18.4252(3)
_cell_measurement_reflns_used 28437
_cell_measurement_temperature 170(2)
_cell_measurement_theta_max 69.81
_cell_measurement_theta_min 2.62
_cell_volume 10566.2(4)
_computing_molecular_graphics 'Olex2 (Dolomanov et al., 2009)'
_computing_publication_material 'Olex2 (Dolomanov et al., 2009)'
_computing_structure_refinement 'ShelXL (Sheldrick, 2015)'
_computing_structure_solution 'ShelXT (Sheldrick, 2015)'
_diffrn_ambient_temperature 170(2)
_diffrn_measured_fraction_theta_full 0.973
_diffrn_measured_fraction_theta_max 0.966
_diffrn_measurement_device_type 'STOE STADIVARI'
_diffrn_radiation_type CuK\a
_diffrn_radiation_wavelength 1.54186
_diffrn_reflns_av_R_equivalents 0.0278
_diffrn_reflns_av_unetI/netI 0.0341
_diffrn_reflns_Laue_measured_fraction_full 0.973
_diffrn_reflns_Laue_measured_fraction_max 0.966
_diffrn_reflns_limit_h_max 29
_diffrn_reflns_limit_h_min -26
_diffrn_reflns_limit_k_max 28
_diffrn_reflns_limit_k_min -21
_diffrn_reflns_limit_l_max 14
_diffrn_reflns_limit_l_min -22
_diffrn_reflns_number 25584
_diffrn_reflns_point_group_measured_fraction_full 0.973
_diffrn_reflns_point_group_measured_fraction_max 0.966
_diffrn_reflns_theta_full 67.686
_diffrn_reflns_theta_max 68.577
_diffrn_reflns_theta_min 5.230
_exptl_absorpt_coefficient_mu 13.261
_exptl_crystal_density_diffrn 1.813
_exptl_crystal_description strip
_exptl_crystal_F_000 5648
_refine_diff_density_max 1.584
_refine_diff_density_min -1.595
_refine_diff_density_rms 0.144
_refine_ls_extinction_coef 0.000004(4)
_refine_ls_extinction_expression Fc^*^=kFc[1+0.001xFc^2^\l^3^/sin(2\q)]^-1/4^
_refine_ls_extinction_method 'SHELXL-2018/3 (Sheldrick 2018)'
_refine_ls_goodness_of_fit_ref 1.011
_refine_ls_hydrogen_treatment constr
_refine_ls_matrix_type full
_refine_ls_number_parameters 643
_refine_ls_number_reflns 9396
_refine_ls_number_restraints 1356
_refine_ls_restrained_S_all 0.978
_refine_ls_R_factor_all 0.0486
_refine_ls_R_factor_gt 0.0388
_refine_ls_shift/su_max 0.001
_refine_ls_shift/su_mean 0.000
_refine_ls_structure_factor_coef Fsqd
_refine_ls_weighting_details 'w=1/[\s^2^(Fo^2^)+(0.0647P)^2^+45.0792P] where P=(Fo^2^+2Fc^2^)/3'
_refine_ls_weighting_scheme calc
_refine_ls_wR_factor_gt 0.0964
_refine_ls_wR_factor_ref 0.1017
_reflns_Friedel_coverage 0.000
_reflns_number_gt 7991
_reflns_number_total 9396
_reflns_threshold_expression 'I > 2\s(I)'
_cod_data_source_file jp0c00204_si_001.cif
_cod_data_source_block 1
_cod_depositor_comments
;Adding full bibliography for 1557657.cif.

 Adding full bibliography for 1557657.cif.
;
_cod_database_code 1557657
_shelx_shelxl_version_number 2018/3
_shelx_space_group_comment
;
The symmetry employed for this shelxl refinement is uniquely defined
by the following loop, which should always be used as a source of
symmetry information in preference to the above space-group names.
They are only intended as comments.
;
_olex2_refinement_description
;
1. Fixed Uiso
 At 1.2 times of:
  All C(H) groups, All C(H,H) groups
2. Restrained distances
 C01R-C01Q
 1.45 with sigma of 0.01
 C8-C01P = C01Q-C01P = C01R-C01Q = C01R-C01O = C7-C01O = C8-C7
 1.45 with sigma of 0.01
 C1AA-C0AA = C2AA-C0AA = C3AA-C1AA = C7A-C3AA = C8A-C7A = C8A-C2AA
 1.45 with sigma of 0.01
 C1AA-C2AA
 2.5 with sigma of 0.01
 C8A-C3AA
 2.5 with sigma of 0.01
 C2AA-C3AA
 2.93 with sigma of 0.01
 C1AA-C8A
 2.93 with sigma of 0.01
 C7A-C0AA
 2.93 with sigma of 0.01
3. Uiso/Uaniso restraints and constraints
C00B \\sim C00C \\sim C00D \\sim C00E \\sim C00F \\sim C00G \\sim C00I \\sim
C00J \\sim C00K \\sim C00L \\sim C00M \\sim C00N \\sim C00O \\sim C00P \\sim
C00Q \\sim C00R \\sim C00S \\sim C00T \\sim C00U \\sim C00V \\sim C00W \\sim
C00X \\sim C00Y \\sim C00Z \\sim C010 \\sim C011 \\sim C012 \\sim C013 \\sim
C014 \\sim C015 \\sim C016 \\sim C017 \\sim C018 \\sim C019 \\sim C01A \\sim
C01B \\sim C01C \\sim C01D \\sim C01E \\sim C01F \\sim C01G \\sim C01H \\sim
C01I \\sim C01J \\sim C01K \\sim C01L \\sim C01M \\sim C01N \\sim C01O \\sim
C01P \\sim C01Q \\sim C01R \\sim C01S \\sim C7 \\sim C8: within 3.8A with sigma
of 0.01 and sigma for terminal atoms of 0.02
C00B \\sim C00C \\sim C00D \\sim C00E \\sim C00F \\sim C00G \\sim C00I \\sim
C00J \\sim C00K \\sim C00L \\sim C00M \\sim C00N \\sim C00O \\sim C00P \\sim
C00Q \\sim C00R \\sim C00S \\sim C00T \\sim C00U \\sim C00V \\sim C00W \\sim
C00X \\sim C00Y \\sim C00Z \\sim C010 \\sim C011 \\sim C012 \\sim C013 \\sim
C014 \\sim C015 \\sim C016 \\sim C017 \\sim C018 \\sim C019 \\sim C01A \\sim
C01B \\sim C01C \\sim C01D \\sim C01E \\sim C01F \\sim C01G \\sim C01H \\sim
C01I \\sim C01J \\sim C01K \\sim C01L \\sim C01M \\sim C01N \\sim C01O \\sim
C01P \\sim C01Q \\sim C01R \\sim C01S \\sim C7 \\sim C8 \\sim C0AA \\sim C1AA
\\sim C2AA \\sim C3AA \\sim C8A \\sim C7A: within 3.8A with sigma of 0.01 and
sigma for terminal atoms of 0.02
4. Others
 Sof(C0AA)=Sof(H0AA)=Sof(C1AA)=Sof(H1AA)=Sof(H1AB)=Sof(C2AA)=Sof(H2AA)=
 Sof(H2AB)=Sof(C3AA)=Sof(H3AA)=Sof(H3AB)=Sof(C8A)=Sof(H8AA)=Sof(H8AB)=Sof(C7A)=
 Sof(H7AA)=Sof(H7AB)=1-FVAR(1)
 Sof(C01O)=Sof(H01S)=Sof(H01T)=Sof(C01P)=Sof(H01U)=Sof(H01V)=Sof(C01Q)=
 Sof(H01W)=Sof(H01X)=Sof(C01R)=Sof(H01Y)=Sof(C7)=Sof(H7A)=Sof(H7B)=Sof(C8)=
 Sof(H8A)=Sof(H8B)=FVAR(1)
5.a Ternary CH refined with riding coordinates:
 C00P(H00P), C01A(H01C), C01R(H01Y), C0AA(H0AA)
5.b Secondary CH2 refined with riding coordinates:
 C00R(H00A,H00B), C00V(H00D,H00G), C00Y(H00H,H00J), C012(H01A,H01B), C01D(H01E,
 H01F), C01E(H01G,H01H), C01G(H01J,H01K), C01K(H01M,H01N), C01L(H01O,H01P),
 C01N(H01Q,H01R), C01O(H01S,H01T), C01P(H01U,H01V), C01Q(H01W,H01X), C01S(H01Z,
 H), C7(H7A,H7B), C8(H8A,H8B), C1AA(H1AA,H1AB), C2AA(H2AA,H2AB), C3AA(H3AA,
 H3AB), C8A(H8AA,H8AB), C7A(H7AA,H7AB)
5.c Aromatic/amide H refined with riding coordinates:
 C00C(H00C), C00E(H00E), C00F(H00F), C00I(H00I), C00L(H00L), C00M(H00M),
 C00N(H00N), C00O(H00O), C00S(H00S), C00T(H00T), C00U(H00U), C00W(H00W),
 C00X(H00X), C00Z(H00Z), C010(H010), C011(H011), C013(H013), C014(H014),
 C015(H015), C016(H016), C017(H017), C018(H018), C019(H019), C01B(H01),
 C01C(H01D), C01F(H01I), C01H(H4AA), C01I(H5AA), C01J(H01L), C01M(H6AA)
;
_olex2_submission_special_instructions 'No special instructions were received'

loop_
_space_group_symop_operation_xyz
'x, y, z'
'-x, y, -z+1/2'
'x+1/2, y+1/2, z'
'-x+1/2, y+1/2, -z+1/2'
'-x, -y, -z'
'x, -y, z-1/2'
'-x+1/2, -y+1/2, -z'
'x+1/2, -y+1/2, z-1/2'

loop_
_atom_site_label
_atom_site_type_symbol
_atom_site_fract_x
_atom_site_fract_y
_atom_site_fract_z
_atom_site_U_iso_or_equiv
_atom_site_adp_type
_atom_site_occupancy
_atom_site_site_symmetry_order
_atom_site_calc_flag
_atom_site_refinement_flags_posn
_atom_site_refinement_flags_adp
_atom_site_refinement_flags_occupancy
_atom_site_disorder_assembly
_atom_site_disorder_group
Au01 Au 0.45643(2) 0.28938(2) 0.27866(2) 0.02406(9) Uani 1 1 d . . . . .
Au02 Au 0.41512(2) 0.40168(2) 0.30870(2) 0.02961(9) Uani 1 1 d . . . . .
Cu03 Cu 0.500000 0.19142(5) 0.250000 0.0335(3) Uani 1 2 d S T P . .
Cu04 Cu 0.56253(4) 0.25196(4) 0.38479(6) 0.0350(2) Uani 1 1 d . . . . .
Cu05 Cu 0.54129(4) 0.35959(4) 0.33293(6) 0.0339(2) Uani 1 1 d . . . . .
S006 S 0.56827(6) 0.43865(6) 0.29679(8) 0.0301(3) Uani 1 1 d . . . . .
P007 P 0.38623(6) 0.26289(6) 0.33386(8) 0.0254(3) Uani 1 1 d . . . . .
P008 P 0.39008(7) 0.37273(7) 0.41026(9) 0.0284(3) Uani 1 1 d . . . . .
S009 S 0.41344(8) 0.18095(7) 0.16703(10) 0.0368(4) Uani 1 1 d . . . . .
S00A S 0.54634(7) 0.32195(7) 0.44642(9) 0.0385(4) Uani 1 1 d . . . . .
C00B C 0.3131(3) 0.2763(3) 0.2731(4) 0.0323(11) Uani 1 1 d . U . . .
C00C C 0.3504(3) 0.1560(3) 0.3162(4) 0.0406(13) Uani 1 1 d . U . . .
H00C H 0.327755 0.166315 0.267501 0.049 Uiso 1 1 calc R . . . .
C00D C 0.3845(3) 0.1935(3) 0.3656(4) 0.0322(11) Uani 1 1 d . U . . .
C00E C 0.2658(3) 0.2724(3) 0.3007(4) 0.0420(12) Uani 1 1 d . U . . .
H00E H 0.271418 0.261634 0.350926 0.050 Uiso 1 1 calc R . . . .
C00F C 0.3037(3) 0.2916(3) 0.1979(4) 0.0401(14) Uani 1 1 d . U . . .
H00F H 0.334770 0.294340 0.179057 0.048 Uiso 1 1 calc R . . . .
C00G C 0.0560(3) 0.2616(3) 0.2976(4) 0.0402(13) Uani 1 1 d . U . . .
B00H B 0.000000 0.2989(4) 0.250000 0.034(2) Uani 1 2 d S T P . .
C00I C 0.4196(3) 0.1769(3) 0.4370(4) 0.0395(13) Uani 1 1 d . U . . .
H00I H 0.443701 0.201722 0.469721 0.047 Uiso 1 1 calc R . . . .
C00J C 0.3141(3) 0.3862(3) 0.3985(4) 0.0370(12) Uani 1 1 d . U . . .
C00K C -0.0259(3) 0.3346(3) 0.3063(4) 0.0440(14) Uani 1 1 d . U . . .
C00L C 0.4192(3) 0.1238(3) 0.4601(4) 0.0455(15) Uani 1 1 d . U . . .
H00L H 0.442166 0.113337 0.508655 0.055 Uiso 1 1 calc R . . . .
C00M C 0.2109(3) 0.2845(3) 0.2535(5) 0.0483(13) Uani 1 1 d . U . . .
H00M H 0.179695 0.282557 0.272065 0.058 Uiso 1 1 calc R . . . .
C00N C 0.4915(3) 0.4514(3) 0.6392(4) 0.0355(12) Uani 1 1 d . U . . .
H00N H 0.512703 0.468101 0.684524 0.043 Uiso 1 1 calc R . . . .
C00O C 0.4401(3) 0.4567(3) 0.5057(4) 0.0361(13) Uani 1 1 d . U . . .
H00O H 0.426575 0.477437 0.461557 0.043 Uiso 1 1 calc R . . . .
C00P C 0.6379(3) 0.4650(3) 0.3573(4) 0.0377(13) Uani 1 1 d . U . . .
H00P H 0.632769 0.476854 0.405486 0.045 Uiso 1 1 calc R . . . .
C00Q C 0.4294(3) 0.4013(3) 0.5024(4) 0.0307(11) Uani 1 1 d . U . . .
C00R C 0.6864(3) 0.4238(3) 0.3768(4) 0.0438(15) Uani 1 1 d . U . . .
H00A H 0.692049 0.410518 0.330133 0.053 Uiso 1 1 calc R . . . .
H00B H 0.676344 0.393477 0.403315 0.053 Uiso 1 1 calc R . . . .
C00S C 0.0951(3) 0.2771(3) 0.3676(4) 0.0444(14) Uani 1 1 d . U . . .
H00S H 0.087124 0.307443 0.392331 0.053 Uiso 1 1 calc R . . . .
C00T C 0.2786(3) 0.4091(3) 0.3315(5) 0.0487(14) Uani 1 1 d . U . . .
H00T H 0.294004 0.420532 0.293937 0.058 Uiso 1 1 calc R . . . .
C00U C 0.2913(3) 0.3723(3) 0.4564(4) 0.0460(14) Uani 1 1 d . U . . .
H00U H 0.315202 0.358771 0.502689 0.055 Uiso 1 1 calc R . . . .
C00V C 0.3973(3) 0.3004(3) 0.4235(4) 0.0313(11) Uani 1 1 d . U . . .
H00D H 0.369516 0.287929 0.447535 0.038 Uiso 1 1 calc R . . . .
H00G H 0.435620 0.292377 0.457968 0.038 Uiso 1 1 calc R . . . .
C00W C -0.0505(3) 0.3858(4) 0.2856(5) 0.0510(16) Uani 1 1 d . U . . .
H00W H -0.048200 0.402019 0.241147 0.061 Uiso 1 1 calc R . . . .
C00X C 0.4703(3) 0.4810(3) 0.5733(4) 0.0371(13) Uani 1 1 d . U . . .
H00X H 0.476558 0.518105 0.574480 0.044 Uiso 1 1 calc R . . . .
C00Y C 0.6536(3) 0.5146(3) 0.3189(4) 0.0440(15) Uani 1 1 d . U . . .
H00H H 0.658155 0.504212 0.270358 0.053 Uiso 1 1 calc R . . . .
H00J H 0.622452 0.540743 0.308633 0.053 Uiso 1 1 calc R . . . .
C00Z C -0.0787(4) 0.4130(4) 0.3308(5) 0.0604(19) Uani 1 1 d . U . . .
H00Z H -0.096162 0.446175 0.314758 0.073 Uiso 1 1 calc R . . . .
C010 C 0.3849(3) 0.0866(3) 0.4111(4) 0.0434(14) Uani 1 1 d . U . . .
H010 H 0.385209 0.050819 0.426462 0.052 Uiso 1 1 calc R . . . .
C011 C 0.2487(3) 0.3027(3) 0.1510(5) 0.0479(16) Uani 1 1 d . U . . .
H011 H 0.242566 0.312549 0.100285 0.057 Uiso 1 1 calc R . . . .
C012 C 0.4727(4) 0.0944(4) 0.1299(7) 0.0674(19) Uani 1 1 d . U . . .
H01A H 0.491843 0.092587 0.184633 0.081 Uiso 1 1 calc R . . . .
H01B H 0.494849 0.118738 0.108592 0.081 Uiso 1 1 calc R . . . .
C013 C -0.0807(4) 0.3912(4) 0.3982(5) 0.0583(18) Uani 1 1 d . U . . .
H013 H -0.097630 0.410307 0.429067 0.070 Uiso 1 1 calc R . . . .
C014 C 0.2026(3) 0.2994(3) 0.1790(5) 0.0504(16) Uani 1 1 d . U . . .
H014 H 0.165562 0.307325 0.147115 0.060 Uiso 1 1 calc R . . . .
C015 C -0.0578(3) 0.3411(4) 0.4200(5) 0.0534(17) Uani 1 1 d . U . . .
H015 H -0.059957 0.325609 0.465022 0.064 Uiso 1 1 calc R . . . .
C016 C 0.3502(3) 0.1018(3) 0.3400(4) 0.0436(15) Uani 1 1 d . U . . .
H016 H 0.326631 0.076469 0.307508 0.052 Uiso 1 1 calc R . . . .
C017 C 0.2201(4) 0.4150(4) 0.3208(5) 0.0571(16) Uani 1 1 d . U . . .
H017 H 0.195975 0.429586 0.275476 0.069 Uiso 1 1 calc R . . . .
C018 C 0.0701(3) 0.2153(3) 0.2648(5) 0.0473(15) Uani 1 1 d . U . . .
H018 H 0.044977 0.203452 0.218318 0.057 Uiso 1 1 calc R . . . .
C019 C 0.4809(3) 0.3964(3) 0.6374(4) 0.0403(13) Uani 1 1 d . U . . .
H019 H 0.494483 0.376041 0.681889 0.048 Uiso 1 1 calc R . . . .
C01A C 0.4144(4) 0.1170(3) 0.1157(6) 0.0572(18) Uani 1 1 d . U . . .
H01C H 0.397208 0.123415 0.060725 0.069 Uiso 1 1 calc R . . . .
C01B C -0.0311(3) 0.3135(4) 0.3744(4) 0.0458(14) Uani 1 1 d . U . . .
H01 H -0.016037 0.279373 0.389965 0.055 Uiso 1 1 calc R . . . .
C01C C 0.4499(3) 0.3718(3) 0.5692(4) 0.0357(12) Uani 1 1 d . U . . .
H01D H 0.442744 0.334906 0.568401 0.043 Uiso 1 1 calc R . . . .
C01D C 0.4353(5) -0.0007(4) 0.1215(7) 0.071(2) Uani 1 1 d . U . . .
H01E H 0.433722 -0.035298 0.096188 0.085 Uiso 1 1 calc R . . . .
H01F H 0.450699 -0.006343 0.176285 0.085 Uiso 1 1 calc R . . . .
C01E C 0.7089(4) 0.5404(4) 0.3685(5) 0.0540(17) Uani 1 1 d . U . . .
H01G H 0.703235 0.554076 0.414989 0.065 Uiso 1 1 calc R . . . .
H01H H 0.718727 0.570635 0.341524 0.065 Uiso 1 1 calc R . . . .
C01F C 0.2333(3) 0.3787(4) 0.4443(5) 0.0530(16) Uani 1 1 d . U . . .
H01I H 0.217849 0.368908 0.482495 0.064 Uiso 1 1 calc R . . . .
C01G C 0.7579(4) 0.4997(4) 0.3888(5) 0.0569(17) Uani 1 1 d . U . . .
H01J H 0.792452 0.516271 0.423067 0.068 Uiso 1 1 calc R . . . .
H01K H 0.766202 0.488838 0.342718 0.068 Uiso 1 1 calc R . . . .
C01H C 0.1463(3) 0.2482(4) 0.4018(5) 0.0508(15) Uani 1 1 d . U . . .
H4AA H 0.171938 0.259759 0.448128 0.061 Uiso 1 1 calc R . . . .
C01I C 0.1586(3) 0.2019(4) 0.3662(5) 0.0505(15) Uani 1 1 d . U . . .
H5AA H 0.192341 0.182516 0.388570 0.061 Uiso 1 1 calc R . . . .
C01J C 0.1978(4) 0.3993(4) 0.3770(5) 0.0535(16) Uani 1 1 d . U . . .
H01L H 0.158401 0.402581 0.369337 0.064 Uiso 1 1 calc R . . . .
C01K C 0.7420(4) 0.4498(4) 0.4273(5) 0.0556(17) Uani 1 1 d . U . . .
H01M H 0.773217 0.423665 0.437759 0.067 Uiso 1 1 calc R . . . .
H01N H 0.737269 0.460184 0.475712 0.067 Uiso 1 1 calc R . . . .
C01L C 0.3770(5) 0.0783(4) 0.1408(7) 0.077(2) Uani 1 1 d . U . . .
H01O H 0.337993 0.092460 0.127783 0.092 Uiso 1 1 calc R . . . .
H01P H 0.391692 0.073596 0.195813 0.092 Uiso 1 1 calc R . . . .
C01M C 0.1208(4) 0.1856(4) 0.2988(5) 0.0509(15) Uani 1 1 d . U . . .
H6AA H 0.128471 0.154691 0.274966 0.061 Uiso 1 1 calc R . . . .
C01N C 0.4732(5) 0.0380(4) 0.0956(7) 0.071(2) Uani 1 1 d . U . . .
H01Q H 0.459602 0.040487 0.040244 0.085 Uiso 1 1 calc R . . . .
H01R H 0.512447 0.024376 0.111064 0.085 Uiso 1 1 calc R . . . .
C01O C 0.6614(5) 0.3172(7) 0.5445(7) 0.052(2) Uani 0.623(10) 1 d D U . A 1
H01S H 0.672839 0.326939 0.500398 0.062 Uiso 0.623(10) 1 calc R . . A 1
H01T H 0.659126 0.278111 0.546095 0.062 Uiso 0.623(10) 1 calc R . . A 1
C01P C 0.6498(5) 0.4176(6) 0.6149(7) 0.050(2) Uani 0.623(10) 1 d D U . A 1
H01U H 0.651709 0.456724 0.614089 0.060 Uiso 0.623(10) 1 calc R . . A 1
H01V H 0.638701 0.407275 0.659081 0.060 Uiso 0.623(10) 1 calc R . . A 1
C01Q C 0.6047(5) 0.3990(4) 0.5448(7) 0.047(2) Uani 0.623(10) 1 d D U . A 1
H01W H 0.567195 0.410755 0.546439 0.056 Uiso 0.623(10) 1 calc R . . A 1
H01X H 0.611255 0.415619 0.500524 0.056 Uiso 0.623(10) 1 calc R . . A 1
C01R C 0.6044(5) 0.3402(4) 0.5363(8) 0.051(2) Uani 0.623(10) 1 d D U . A 1
H01Y H 0.592557 0.325434 0.578378 0.061 Uiso 0.623(10) 1 calc R . . A 1
C01S C 0.3761(5) 0.0236(4) 0.1011(8) 0.088(2) Uani 1 1 d . U . . .
H01Z H 0.350623 -0.000963 0.115994 0.105 Uiso 1 1 calc R . . . .
H H 0.361058 0.028486 0.046103 0.105 Uiso 1 1 calc R . . . .
C7 C 0.7057(6) 0.3365(5) 0.6150(8) 0.055(2) Uani 0.623(10) 1 d D U . A 1
H7A H 0.698346 0.320548 0.659031 0.066 Uiso 0.623(10) 1 calc R . . A 1
H7B H 0.743406 0.324241 0.614613 0.066 Uiso 0.623(10) 1 calc R . . A 1
C8 C 0.7071(5) 0.3957(5) 0.6233(8) 0.055(2) Uani 0.623(10) 1 d D U . A 1
H8A H 0.733260 0.405341 0.673283 0.066 Uiso 0.623(10) 1 calc R . . A 1
H8B H 0.721722 0.411645 0.584982 0.066 Uiso 0.623(10) 1 calc R . . A 1
C0AA C 0.6159(8) 0.3537(9) 0.5087(8) 0.048(2) Uani 0.377(10) 1 d D U . A 2
H0AA H 0.623640 0.382861 0.477377 0.058 Uiso 0.377(10) 1 calc R . . A 2
C1AA C 0.6063(6) 0.3814(9) 0.5747(10) 0.049(2) Uani 0.377(10) 1 d D U . A 2
H1AA H 0.587003 0.356364 0.599129 0.058 Uiso 0.377(10) 1 calc R . . A 2
H1AB H 0.580066 0.411297 0.555424 0.058 Uiso 0.377(10) 1 calc R . . A 2
C2AA C 0.6676(8) 0.3191(9) 0.5267(11) 0.050(2) Uani 0.377(10) 1 d D U . A 2
H2AA H 0.677170 0.313387 0.479960 0.060 Uiso 0.377(10) 1 calc R . . A 2
H2AB H 0.657965 0.284169 0.543172 0.060 Uiso 0.377(10) 1 calc R . . A 2
C3AA C 0.6583(8) 0.4024(8) 0.6337(10) 0.051(2) Uani 0.377(10) 1 d D U . A 2
H3AA H 0.668755 0.436671 0.616181 0.062 Uiso 0.377(10) 1 calc R . . A 2
H3AB H 0.648623 0.409301 0.680038 0.062 Uiso 0.377(10) 1 calc R . . A 2
C8A C 0.7197(6) 0.3397(9) 0.5859(11) 0.052(2) Uani 0.377(10) 1 d D U . A 2
H8AA H 0.738891 0.365334 0.562188 0.063 Uiso 0.377(10) 1 calc R . . A 2
H8AB H 0.746065 0.309820 0.604688 0.063 Uiso 0.377(10) 1 calc R . . A 2
C7A C 0.7087(7) 0.3664(9) 0.6522(8) 0.054(2) Uani 0.377(10) 1 d D U . A 2
H7AA H 0.703687 0.338604 0.686696 0.065 Uiso 0.377(10) 1 calc R . . A 2
H7AB H 0.742652 0.387144 0.679549 0.065 Uiso 0.377(10) 1 calc R . . A 2

loop_
_atom_site_aniso_label
_atom_site_aniso_U_11
_atom_site_aniso_U_22
_atom_site_aniso_U_33
_atom_site_aniso_U_23
_atom_site_aniso_U_13
_atom_site_aniso_U_12
Au01 0.02016(13) 0.01995(13) 0.03256(14) -0.00217(9) 0.00902(9) -0.00176(9)
Au02 0.03042(15) 0.02499(15) 0.03201(14) 0.00029(10) 0.00781(10) 0.00086(10)
Cu03 0.0424(8) 0.0221(6) 0.0372(7) 0.000 0.0143(6) 0.000
Cu04 0.0315(5) 0.0255(5) 0.0455(5) -0.0040(4) 0.0085(4) 0.0006(4)
Cu05 0.0275(5) 0.0219(5) 0.0546(6) -0.0051(4) 0.0161(4) -0.0032(4)
S006 0.0279(7) 0.0249(7) 0.0358(7) -0.0064(6) 0.0074(6) -0.0032(6)
P007 0.0218(7) 0.0240(8) 0.0309(7) -0.0028(6) 0.0088(5) -0.0031(6)
P008 0.0282(8) 0.0272(8) 0.0296(7) -0.0018(6) 0.0087(6) -0.0003(6)
S009 0.0426(9) 0.0254(8) 0.0447(9) -0.0039(7) 0.0170(7) -0.0065(7)
S00A 0.0327(8) 0.0389(9) 0.0364(8) -0.0096(7) 0.0002(6) 0.0055(7)
C00B 0.025(2) 0.030(2) 0.043(2) -0.003(2) 0.0124(19) -0.003(2)
C00C 0.038(3) 0.037(3) 0.046(3) -0.001(2) 0.011(2) -0.007(2)
C00D 0.032(2) 0.029(2) 0.039(2) -0.001(2) 0.016(2) -0.004(2)
C00E 0.030(2) 0.044(2) 0.054(2) -0.002(2) 0.015(2) -0.003(2)
C00F 0.028(3) 0.041(3) 0.049(3) -0.004(3) 0.009(2) -0.004(2)
C00G 0.035(3) 0.041(3) 0.047(3) 0.008(2) 0.016(2) 0.000(2)
B00H 0.036(6) 0.029(5) 0.038(5) 0.000 0.011(4) 0.000
C00I 0.040(3) 0.031(3) 0.043(3) -0.001(2) 0.006(2) -0.005(2)
C00J 0.032(2) 0.036(2) 0.046(2) -0.006(2) 0.015(2) 0.001(2)
C00K 0.034(3) 0.050(3) 0.043(3) -0.008(3) 0.004(2) -0.002(3)
C00L 0.045(3) 0.037(3) 0.048(3) 0.004(3) 0.006(3) -0.005(3)
C00M 0.031(2) 0.048(3) 0.065(3) 0.000(2) 0.014(2) 0.001(2)
C00N 0.037(3) 0.034(3) 0.038(3) -0.012(2) 0.015(2) -0.005(2)
C00O 0.042(3) 0.030(3) 0.037(3) -0.003(2) 0.014(2) -0.002(2)
C00P 0.035(3) 0.038(3) 0.038(3) -0.005(3) 0.009(2) -0.018(3)
C00Q 0.030(2) 0.030(3) 0.035(2) -0.006(2) 0.015(2) -0.001(2)
C00R 0.037(3) 0.044(3) 0.047(3) 0.007(3) 0.009(3) -0.013(3)
C00S 0.037(3) 0.051(3) 0.049(3) 0.006(3) 0.019(2) -0.002(3)
C00T 0.037(3) 0.051(3) 0.057(3) 0.000(3) 0.012(2) 0.006(3)
C00U 0.038(3) 0.048(3) 0.051(3) -0.007(3) 0.013(2) 0.001(2)
C00V 0.031(2) 0.027(2) 0.036(2) -0.005(2) 0.011(2) -0.004(2)
C00W 0.041(3) 0.050(3) 0.053(3) -0.017(3) 0.003(3) 0.000(3)
C00X 0.047(3) 0.029(3) 0.038(3) -0.010(2) 0.018(2) -0.007(2)
C00Y 0.044(3) 0.039(3) 0.050(3) -0.003(3) 0.016(3) -0.015(3)
C00Z 0.045(3) 0.054(4) 0.066(4) -0.021(3) -0.006(3) 0.005(3)
C010 0.039(3) 0.034(3) 0.055(3) 0.008(3) 0.012(3) -0.003(3)
C011 0.032(3) 0.047(3) 0.058(3) 0.003(3) 0.005(3) -0.003(3)
C012 0.067(4) 0.038(3) 0.106(5) -0.020(3) 0.040(4) -0.012(3)
C013 0.043(3) 0.067(4) 0.055(3) -0.024(3) 0.002(3) 0.000(3)
C014 0.029(3) 0.047(3) 0.066(3) 0.000(3) 0.002(3) 0.000(3)
C015 0.041(3) 0.068(4) 0.046(3) -0.015(3) 0.005(3) -0.002(3)
C016 0.044(3) 0.033(3) 0.051(3) 0.000(3) 0.011(3) -0.013(3)
C017 0.041(3) 0.058(3) 0.068(3) 0.000(3) 0.010(3) 0.010(3)
C018 0.042(3) 0.048(3) 0.056(3) 0.009(3) 0.021(3) 0.002(3)
C019 0.044(3) 0.039(3) 0.038(3) -0.003(2) 0.012(2) -0.002(3)
C01A 0.068(4) 0.024(3) 0.080(4) -0.012(3) 0.024(3) -0.003(3)
C01B 0.035(3) 0.054(3) 0.047(3) -0.007(3) 0.010(2) -0.005(3)
C01C 0.038(2) 0.033(3) 0.037(2) -0.003(2) 0.013(2) -0.003(2)
C01D 0.075(4) 0.034(3) 0.103(5) -0.011(3) 0.027(4) -0.004(3)
C01E 0.047(3) 0.048(3) 0.063(3) -0.003(3) 0.012(3) -0.023(3)
C01F 0.040(3) 0.059(4) 0.064(3) -0.008(3) 0.021(3) 0.000(3)
C01G 0.047(3) 0.057(4) 0.062(3) 0.000(3) 0.010(3) -0.025(3)
C01H 0.041(3) 0.056(3) 0.054(3) 0.016(3) 0.013(3) -0.001(3)
C01I 0.040(3) 0.052(3) 0.062(3) 0.016(3) 0.020(2) 0.004(3)
C01J 0.035(3) 0.055(3) 0.068(3) -0.008(3) 0.013(3) 0.006(3)
C01K 0.045(3) 0.057(4) 0.056(3) 0.005(3) 0.004(3) -0.016(3)
C01L 0.071(4) 0.036(3) 0.124(5) -0.015(4) 0.033(4) -0.009(3)
C01M 0.047(3) 0.047(3) 0.064(3) 0.011(3) 0.025(3) 0.007(3)
C01N 0.077(4) 0.037(3) 0.102(4) -0.016(3) 0.034(4) -0.005(3)
C01O 0.052(4) 0.046(4) 0.047(4) -0.001(3) 0.000(3) 0.006(3)
C01P 0.052(4) 0.043(4) 0.045(4) -0.003(3) 0.001(3) 0.005(3)
C01Q 0.048(3) 0.043(4) 0.041(4) -0.004(3) 0.002(3) 0.007(3)
C01R 0.050(4) 0.047(4) 0.045(4) -0.004(3) -0.001(3) 0.005(3)
C01S 0.082(4) 0.041(4) 0.134(5) -0.019(4) 0.024(4) -0.009(4)
C7 0.054(4) 0.049(4) 0.048(4) -0.003(3) -0.003(3) 0.005(3)
C8 0.054(4) 0.048(4) 0.050(4) -0.001(3) -0.004(3) 0.002(3)
C0AA 0.048(4) 0.045(4) 0.043(4) -0.002(4) 0.002(3) 0.003(4)
C1AA 0.049(3) 0.045(3) 0.044(4) -0.005(3) 0.004(3) 0.003(3)
C2AA 0.051(4) 0.047(4) 0.044(4) -0.003(4) 0.002(4) 0.006(4)
C3AA 0.052(4) 0.047(4) 0.045(4) -0.004(4) 0.001(3) 0.004(4)
C8A 0.051(4) 0.048(4) 0.048(4) -0.002(4) 0.001(4) 0.005(4)
C7A 0.054(4) 0.048(4) 0.047(4) -0.001(4) -0.003(4) 0.005(4)

loop_
_atom_type_symbol
_atom_type_description
_atom_type_scat_dispersion_real
_atom_type_scat_dispersion_imag
_atom_type_scat_source
C C 0.0181 0.0091 'International Tables Vol C Tables 4.2.6.8 and 6.1.1.4'
H H 0.0000 0.0000 'International Tables Vol C Tables 4.2.6.8 and 6.1.1.4'
Au Au -4.4197 7.2980 'International Tables Vol C Tables 4.2.6.8 and 6.1.1.4'
B B 0.0090 0.0039 'International Tables Vol C Tables 4.2.6.8 and 6.1.1.4'
Cu Cu -1.9646 0.5888 'International Tables Vol C Tables 4.2.6.8 and 6.1.1.4'
P P 0.2955 0.4335 'International Tables Vol C Tables 4.2.6.8 and 6.1.1.4'
S S 0.3331 0.5567 'International Tables Vol C Tables 4.2.6.8 and 6.1.1.4'

loop_
_geom_angle_atom_site_label_1
_geom_angle_atom_site_label_2
_geom_angle_atom_site_label_3
_geom_angle
_geom_angle_site_symmetry_1
_geom_angle_site_symmetry_3
_geom_angle_publ_flag
Au01 Au01 Au02 114.932(6) 2_655 . ?
Au01 Au01 Cu03 61.316(14) 2_655 . ?
Au01 Au01 Cu04 59.83(2) 2_655 2_655 ?
Au01 Au01 Cu04 66.84(2) 2_655 . ?
Au01 Au01 Cu05 59.14(2) 2_655 2_655 ?
Cu03 Au01 Au02 176.177(16) . . ?
Cu03 Au01 Cu04 59.440(19) . 2_655 ?
Cu03 Au01 Cu04 61.78(2) . . ?
Cu04 Au01 Au02 116.63(2) . . ?
Cu04 Au01 Au02 119.91(2) 2_655 . ?
Cu04 Au01 Cu04 113.57(3) . 2_655 ?
Cu05 Au01 Au01 61.40(2) . 2_655 ?
Cu05 Au01 Au02 68.97(2) 2_655 . ?
Cu05 Au01 Au02 66.32(2) . . ?
Cu05 Au01 Cu03 110.28(2) . . ?
Cu05 Au01 Cu03 108.50(2) 2_655 . ?
Cu05 Au01 Cu04 61.55(3) . . ?
Cu05 Au01 Cu04 119.75(3) 2_655 . ?
Cu05 Au01 Cu04 115.50(3) . 2_655 ?
Cu05 Au01 Cu04 58.48(3) 2_655 2_655 ?
Cu05 Au01 Cu05 70.35(4) . 2_655 ?
P007 Au01 Au01 163.44(4) . 2_655 ?
P007 Au01 Au02 81.31(4) . . ?
P007 Au01 Cu03 102.39(4) . . ?
P007 Au01 Cu04 116.11(4) . 2_655 ?
P007 Au01 Cu04 103.88(4) . . ?
P007 Au01 Cu05 134.60(4) . 2_655 ?
P007 Au01 Cu05 127.69(4) . . ?
Au01 Au02 Cu05 50.399(18) . . ?
S006 Au02 Au01 93.04(4) 2_655 . ?
S006 Au02 Cu05 80.00(4) 2_655 . ?
P008 Au02 Au01 92.96(4) . . ?
P008 Au02 Cu05 106.57(4) . . ?
P008 Au02 S006 173.06(6) . 2_655 ?
Au01 Cu03 Au01 57.37(3) . 2_655 ?
Au01 Cu03 Cu04 60.74(3) 2_655 2_655 ?
Au01 Cu03 Cu04 60.74(3) . . ?
Au01 Cu03 Cu04 65.07(3) . 2_655 ?
Au01 Cu03 Cu04 65.07(3) 2_655 . ?
Cu04 Cu03 Cu04 117.49(6) 2_655 . ?
S009 Cu03 Au01 83.88(5) . . ?
S009 Cu03 Au01 83.88(5) 2_655 2_655 ?
S009 Cu03 Au01 108.27(6) 2_655 . ?
S009 Cu03 Au01 108.28(6) . 2_655 ?
S009 Cu03 Cu04 142.19(6) . . ?
S009 Cu03 Cu04 48.12(5) . 2_655 ?
S009 Cu03 Cu04 142.19(6) 2_655 2_655 ?
S009 Cu03 Cu04 48.12(5) 2_655 . ?
S009 Cu03 S009 166.45(11) . 2_655 ?
Au01 Cu04 Au01 53.332(19) . 2_655 ?
Au01 Cu04 Cu03 57.48(3) . . ?
Cu03 Cu04 Au01 55.49(3) . 2_655 ?
Cu05 Cu04 Au01 55.47(3) . . ?
Cu05 Cu04 Au01 54.78(3) . 2_655 ?
Cu05 Cu04 Cu03 102.02(4) . . ?
S009 Cu04 Au01 77.83(5) 2_655 2_655 ?
S009 Cu04 Au01 105.89(6) 2_655 . ?
S009 Cu04 Cu03 48.97(5) 2_655 . ?
S009 Cu04 Cu05 131.52(6) 2_655 . ?
S009 Cu04 S00A 174.22(8) 2_655 . ?
S00A Cu04 Au01 79.90(5) . . ?
S00A Cu04 Au01 106.13(6) . 2_655 ?
S00A Cu04 Cu03 136.75(6) . . ?
S00A Cu04 Cu05 51.71(6) . . ?
Au01 Cu05 Au01 59.46(2) . 2_655 ?
Au01 Cu05 Au02 63.28(2) . . ?
Au01 Cu05 Au02 111.03(3) 2_655 . ?
Au01 Cu05 Cu04 62.98(3) . . ?
Au01 Cu05 Cu04 66.74(3) 2_655 . ?
Cu04 Cu05 Au02 115.33(4) . . ?
S006 Cu05 Au01 137.10(6) . . ?
S006 Cu05 Au01 104.97(5) . 2_655 ?
S006 Cu05 Au02 91.97(5) . . ?
S006 Cu05 Cu04 152.70(6) . . ?
S006 Cu05 S00A 134.69(7) . . ?
S00A Cu05 Au01 83.47(5) . . ?
S00A Cu05 Au01 115.47(6) . 2_655 ?
S00A Cu05 Au02 91.92(5) . . ?
S00A Cu05 Cu04 49.16(5) . . ?
Cu05 S006 Au02 92.86(6) . 2_655 ?
C00P S006 Au02 106.2(2) . 2_655 ?
C00P S006 Cu05 115.7(2) . . ?
C00B P007 Au01 113.1(2) . . ?
C00B P007 C00D 104.6(3) . . ?
C00B P007 C00V 107.4(3) . . ?
C00D P007 Au01 119.9(2) . . ?
C00D P007 C00V 101.5(3) . . ?
C00V P007 Au01 109.1(2) . . ?
C00J P008 Au02 111.9(2) . . ?
C00Q P008 Au02 116.8(2) . . ?
C00Q P008 C00J 104.9(3) . . ?
C00Q P008 C00V 105.1(3) . . ?
C00V P008 Au02 112.7(2) . . ?
C00V P008 C00J 104.4(3) . . ?
Cu04 S009 Cu03 82.91(7) 2_655 . ?
C01A S009 Cu03 107.0(3) . . ?
C01A S009 Cu04 114.9(3) . 2_655 ?
Cu04 S00A Cu05 79.14(7) . . ?
C01R S00A Cu04 116.4(4) . . ?
C01R S00A Cu05 121.8(5) . . ?
C0AA S00A Cu04 111.8(5) . . ?
C0AA S00A Cu05 99.6(7) . . ?
C00E C00B P007 121.7(5) . . ?
C00F C00B P007 119.2(5) . . ?
C00F C00B C00E 119.1(6) . . ?
C00D C00C C016 119.7(7) . . ?
C00C C00D P007 119.6(5) . . ?
C00C C00D C00I 119.3(7) . . ?
C00I C00D P007 121.0(5) . . ?
C00M C00E C00B 120.1(7) . . ?
C011 C00F C00B 120.3(7) . . ?
C00S C00G B00H 123.2(7) . . ?
C018 C00G B00H 120.5(7) . . ?
C018 C00G C00S 115.9(7) . . ?
C00G B00H C00G 112.0(8) . 2 ?
C00K B00H C00G 102.7(3) 2 . ?
C00K B00H C00G 102.7(4) . 2 ?
C00K B00H C00G 112.6(4) . . ?
C00K B00H C00G 112.6(4) 2 2 ?
C00K B00H C00K 114.5(9) 2 . ?
C00L C00I C00D 120.8(7) . . ?
C00T C00J P008 120.4(6) . . ?
C00T C00J C00U 119.7(7) . . ?
C00U C00J P008 119.9(6) . . ?
C00W C00K B00H 122.3(7) . . ?
C01B C00K B00H 122.0(7) . . ?
C01B C00K C00W 115.3(7) . . ?
C010 C00L C00I 119.8(7) . . ?
C014 C00M C00E 119.8(7) . . ?
C00X C00N C019 119.3(6) . . ?
C00X C00O C00Q 120.8(7) . . ?
C00R C00P S006 114.2(5) . . ?
C00R C00P C00Y 111.0(6) . . ?
C00Y C00P S006 109.0(5) . . ?
C00O C00Q P008 117.6(5) . . ?
C01C C00Q P008 124.3(5) . . ?
C01C C00Q C00O 118.1(6) . . ?
C00P C00R C01K 109.9(7) . . ?
C00G C00S C01H 121.8(8) . . ?
C00J C00T C017 119.7(8) . . ?
C01F C00U C00J 119.1(8) . . ?
P008 C00V P007 113.5(3) . . ?
C00K C00W C00Z 121.3(9) . . ?
C00O C00X C00N 120.9(7) . . ?
C01E C00Y C00P 111.5(6) . . ?
C013 C00Z C00W 120.8(9) . . ?
C016 C010 C00L 120.6(7) . . ?
C00F C011 C014 120.1(8) . . ?
C01A C012 C01N 113.9(8) . . ?
C015 C013 C00Z 119.7(8) . . ?
C00M C014 C011 120.6(7) . . ?
C013 C015 C01B 119.6(9) . . ?
C010 C016 C00C 119.7(7) . . ?
C01J C017 C00T 120.0(8) . . ?
C00G C018 C01M 122.9(8) . . ?
C00N C019 C01C 119.8(7) . . ?
C012 C01A S009 113.7(6) . . ?
C012 C01A C01L 110.6(8) . . ?
C01L C01A S009 106.5(7) . . ?
C015 C01B C00K 123.3(8) . . ?
C00Q C01C C019 121.0(7) . . ?
C01S C01D C01N 107.6(9) . . ?
C00Y C01E C01G 110.6(7) . . ?
C01J C01F C00U 121.2(8) . . ?
C01E C01G C01K 110.7(7) . . ?
C01I C01H C00S 119.9(8) . . ?
C01M C01I C01H 119.4(8) . . ?
C01F C01J C017 120.1(8) . . ?
C00R C01K C01G 111.3(7) . . ?
C01A C01L C01S 109.6(9) . . ?
C01I C01M C018 120.1(8) . . ?
C01D C01N C012 111.4(9) . . ?
C01R C01O C7 111.7(11) . . ?
C8 C01P C01Q 113.5(11) . . ?
C01R C01Q C01P 112.3(11) . . ?
C01O C01R S00A 115.3(8) . . ?
C01Q C01R S00A 108.2(8) . . ?
C01Q C01R C01O 113.8(12) . . ?
C01D C01S C01L 111.6(9) . . ?
C8 C7 C01O 113.6(11) . . ?
C01P C8 C7 111.7(12) . . ?
C1AA C0AA S00A 110.2(13) . . ?
C2AA C0AA S00A 115.8(13) . . ?
C2AA C0AA C1AA 115.6(9) . . ?
C0AA C1AA C3AA 116.4(10) . . ?
C0AA C2AA C8A 116.1(11) . . ?
C7A C3AA C1AA 114.7(10) . . ?
C2AA C8A C7A 115.0(10) . . ?
C3AA C7A C8A 115.7(9) . . ?

loop_
_geom_bond_atom_site_label_1
_geom_bond_atom_site_label_2
_geom_bond_distance
_geom_bond_site_symmetry_2
_geom_bond_publ_flag
Au01 Au01 2.6554(4) 2_655 ?
Au01 Au02 3.0679(4) . ?
Au01 Cu03 2.7660(12) . ?
Au01 Cu04 3.0438(10) 2_655 ?
Au01 Cu04 2.8619(10) . ?
Au01 Cu05 2.6465(9) . ?
Au01 Cu05 2.7068(10) 2_655 ?
Au01 P007 2.3446(15) . ?
Au02 Cu05 3.1456(10) . ?
Au02 S006 2.2974(15) 2_655 ?
Au02 P008 2.2606(16) . ?
Cu03 Cu04 2.8904(12) . ?
Cu03 Cu04 2.8904(12) 2_655 ?
Cu03 S009 2.1972(17) . ?
Cu03 S009 2.1972(17) 2_655 ?
Cu04 Cu05 2.8243(14) . ?
Cu04 S009 2.1685(19) 2_655 ?
Cu04 S00A 2.1756(19) . ?
Cu05 S006 2.2334(18) . ?
Cu05 S00A 2.257(2) . ?
S006 C00P 1.832(6) . ?
P007 C00B 1.812(7) . ?
P007 C00D 1.822(7) . ?
P007 C00V 1.839(6) . ?
P008 C00J 1.828(7) . ?
P008 C00Q 1.810(6) . ?
P008 C00V 1.810(7) . ?
S009 C01A 1.849(8) . ?
S00A C01R 1.865(12) . ?
S00A C0AA 1.894(18) . ?
C00B C00E 1.404(9) . ?
C00B C00F 1.384(10) . ?
C00C C00D 1.380(10) . ?
C00C C016 1.413(10) . ?
C00D C00I 1.386(9) . ?
C00E C00M 1.380(11) . ?
C00F C011 1.377(10) . ?
C00G B00H 1.653(9) . ?
C00G C00S 1.395(11) . ?
C00G C018 1.391(11) . ?
B00H C00K 1.633(10) 2 ?
B00H C00K 1.633(10) . ?
C00I C00L 1.382(11) . ?
C00J C00T 1.386(11) . ?
C00J C00U 1.393(10) . ?
C00K C00W 1.403(12) . ?
C00K C01B 1.403(11) . ?
C00L C010 1.374(11) . ?
C00M C014 1.374(12) . ?
C00N C00X 1.373(10) . ?
C00N C019 1.385(10) . ?
C00O C00Q 1.395(9) . ?
C00O C00X 1.369(9) . ?
C00P C00R 1.517(11) . ?
C00P C00Y 1.528(10) . ?
C00Q C01C 1.383(9) . ?
C00R C01K 1.524(10) . ?
C00S C01H 1.404(11) . ?
C00T C017 1.386(11) . ?
C00U C01F 1.371(11) . ?
C00W C00Z 1.409(12) . ?
C00Y C01E 1.511(10) . ?
C00Z C013 1.369(14) . ?
C010 C016 1.369(11) . ?
C011 C014 1.380(11) . ?
C012 C01A 1.474(13) . ?
C012 C01N 1.534(12) . ?
C013 C015 1.367(13) . ?
C015 C01B 1.394(11) . ?
C017 C01J 1.368(13) . ?
C018 C01M 1.405(11) . ?
C019 C01C 1.387(10) . ?
C01A C01L 1.495(13) . ?
C01D C01N 1.510(14) . ?
C01D C01S 1.498(15) . ?
C01E C01G 1.520(13) . ?
C01F C01J 1.368(12) . ?
C01G C01K 1.536(11) . ?
C01H C01I 1.401(13) . ?
C01I C01M 1.352(12) . ?
C01L C01S 1.536(13) . ?
C01O C01R 1.466(9) . ?
C01O C7 1.483(9) . ?
C01P C01Q 1.481(9) . ?
C01P C8 1.462(9) . ?
C01Q C01R 1.465(7) . ?
C7 C8 1.473(9) . ?
C0AA C1AA 1.478(9) . ?
C0AA C2AA 1.473(9) . ?
C1AA C3AA 1.481(9) . ?
C2AA C8A 1.481(9) . ?
C3AA C7A 1.470(9) . ?
C8A C7A 1.487(9) . ?

loop_
_smtbx_masks_void_nr
_smtbx_masks_void_average_x
_smtbx_masks_void_average_y
_smtbx_masks_void_average_z
_smtbx_masks_void_volume
_smtbx_masks_void_count_electrons
_smtbx_masks_void_content
1 0.250 0.250 0.000 61.7 0.0 ?
2 0.250 0.750 0.500 61.7 0.0 ?
3 0.215 -0.000 0.053 16.9 0.0 ?
4 0.215 0.000 0.553 16.9 0.0 ?
5 0.213 0.307 0.565 13.0 0.0 ?
6 0.213 0.693 0.065 13.0 0.0 ?
7 0.225 0.475 0.767 7.4 0.0 ?
8 0.225 0.525 0.267 7.4 0.0 ?
9 0.285 0.500 0.947 16.9 0.0 ?
10 0.285 0.500 0.447 16.9 0.0 ?
11 0.275 0.025 0.233 7.4 0.0 ?
12 0.275 0.975 0.733 7.4 0.0 ?
13 0.287 0.193 0.435 13.0 0.0 ?
14 0.287 0.807 0.935 13.0 0.0 ?
15 0.750 0.250 0.500 61.7 0.0 ?
16 0.750 0.750 0.000 61.7 0.0 ?
17 0.715 0.500 0.053 16.9 0.0 ?
18 0.715 0.500 0.553 16.9 0.0 ?
19 0.713 0.193 0.065 13.0 0.0 ?
20 0.713 0.807 0.565 13.0 0.0 ?
21 0.725 0.025 0.267 7.4 0.0 ?
22 0.725 0.975 0.767 7.4 0.0 ?
23 0.785 -0.000 0.447 16.9 0.0 ?
24 0.785 0.000 0.947 16.9 0.0 ?
25 0.775 0.475 0.733 7.4 0.0 ?
26 0.775 0.525 0.233 7.4 0.0 ?
27 0.787 0.307 0.935 13.0 0.0 ?
28 0.787 0.693 0.435 13.0 0.0 ?
